data_4510339
loop_
_publ_author_name
'Lu, Ying-Bing'
'Jian, Fang-Mei'
'Jin, Shuang'
'Zhao, Jun-Wei'
'Xie, Yong-Rong'
'Luo, Guo-Tian'

_publ_section_title
;
 Three-Dimensional Extended Frameworks Constructed from Dinuclear
 Lanthanide(III) 1,4-Naphthalenedicarboxylate Units with
 Bis(2,2&#x2032;-biimidazole) Templates: Syntheses, Structures, and
 Magnetic and Luminescent Properties
;
_journal_issue 4
_journal_name_full 'Crystal Growth &amp; Design'
_journal_page_first 1684
_journal_paper_doi 10.1021/cg401825f
_journal_volume 14
_journal_year 2014
_chemical_formula_moiety '[C6H7N4][La(C12H6O4)2(H2O)]\\times H2O'
_chemical_formula_sum 'C30 H23 La N4 O10'
_chemical_formula_weight 738.43
_chemical_melting_point ?
_chemical_name_common
;
 [C6H7N4][La(C12H6O4)2(H2O)]\\times H2O
;
_chemical_name_systematic
;
 [C6H7N4][La(C12H6O4)2(H2O)]\\times H2O
;
_space_group_IT_number 14
_symmetry_cell_setting monoclinic
_symmetry_space_group_name_Hall '-P 2ybc'
_symmetry_space_group_name_H-M 'P 1 21/c 1'
_atom_sites_solution_hydrogens geom
_atom_sites_solution_primary direct
_atom_sites_solution_secondary difmap
_audit_creation_method SHELXL-97
_cell_angle_alpha 90.00
_cell_angle_beta 103.75
_cell_angle_gamma 90.00
_cell_formula_units_Z 4
_cell_length_a 11.15780(10)
_cell_length_b 15.5651(2)
_cell_length_c 16.1486(2)
_cell_measurement_temperature 296(2)
_cell_volume 2724.19(5)
_computing_cell_refinement 'Bruker SMART'
_computing_data_collection 'Bruker SMART'
_computing_data_reduction 'Bruker SMART'
_computing_molecular_graphics 'Bruker SHELXTL'
_computing_publication_material 'Bruker SHELXTL'
_computing_structure_refinement 'SHELXL-97 (Sheldrick, 1997)'
_computing_structure_solution 'SHELXS-97 (Sheldrick, 1990)'
_diffrn_ambient_temperature 296(2)
_diffrn_measured_fraction_theta_full 0.996
_diffrn_measured_fraction_theta_max 0.996
_diffrn_measurement_device_type 'CCD area detector'
_diffrn_measurement_method 'phi and omega scans'
_diffrn_radiation_monochromator graphite
_diffrn_radiation_source 'fine-focus sealed tube'
_diffrn_radiation_type MoK\a
_diffrn_radiation_wavelength 0.71073
_diffrn_reflns_av_R_equivalents 0.0193
_diffrn_reflns_av_sigmaI/netI 0.0103
_diffrn_reflns_limit_h_max 13
_diffrn_reflns_limit_h_min -13
_diffrn_reflns_limit_k_max 18
_diffrn_reflns_limit_k_min -18
_diffrn_reflns_limit_l_max 15
_diffrn_reflns_limit_l_min -19
_diffrn_reflns_number 33192
_diffrn_reflns_theta_full 25.00
_diffrn_reflns_theta_max 25.00
_diffrn_reflns_theta_min 2.29
_exptl_absorpt_coefficient_mu 1.639
_exptl_absorpt_correction_T_max 0.7456
_exptl_absorpt_correction_T_min 0.6454
_exptl_absorpt_correction_type multi-scan
_exptl_absorpt_process_details 'SADABS (Bruker, 2008)'
_exptl_crystal_colour 'pale yellow'
_exptl_crystal_density_diffrn 1.800
_exptl_crystal_density_meas ?
_exptl_crystal_density_method 'not measured'
_exptl_crystal_description blcok
_exptl_crystal_F_000 1472
_exptl_crystal_size_max 0.28
_exptl_crystal_size_mid 0.26
_exptl_crystal_size_min 0.20
_refine_diff_density_max 0.522
_refine_diff_density_min -0.405
_refine_diff_density_rms 0.054
_refine_ls_extinction_method none
_refine_ls_goodness_of_fit_ref 1.013
_refine_ls_hydrogen_treatment constr
_refine_ls_matrix_type full
_refine_ls_number_parameters 418
_refine_ls_number_reflns 4788
_refine_ls_number_restraints 6
_refine_ls_restrained_S_all 1.025
_refine_ls_R_factor_all 0.0172
_refine_ls_R_factor_gt 0.0165
_refine_ls_shift/su_max 0.003
_refine_ls_shift/su_mean 0.000
_refine_ls_structure_factor_coef Fsqd
_refine_ls_weighting_details 'calc w=1/[\s^2^(Fo^2^)+(0.0570P)^2^+0.0000P] where P=(Fo^2^+2Fc^2^)/3'
_refine_ls_weighting_scheme calc
_refine_ls_wR_factor_gt 0.0624
_refine_ls_wR_factor_ref 0.0632
_reflns_number_gt 4608
_reflns_number_total 4788
_reflns_threshold_expression >2sigma(I)
_cod_data_source_file cg401825f_si_002.cif
_cod_data_source_block 14
_cod_depositor_comments
;
 Replacing the "&#x00A1;&#x00A4;" substring with the "\\times " substring in
 the values of the _chemical_formula_moiety, _chemical_name_common and
 _chemical_name_systematic data items.

 Antanas Vaitkus,
 2017-03-29

The following automatic conversions were performed:

'_chemical_melting_point' value 'not measured' was changed to '?' -
the value is undefined or not
given.

'_exptl_absorpt_correction_type' value 'Multi-scan' changed
to 'multi-scan' according to
/usr/data/users/saulius/automatic-downloads/current/ACS/lib/dictionaries/cif_core.dic
dictionary named 'cif_core.dic' version 2.4.2 from 2011-04-26.

Automatic conversion script
Id: cif_fix_values 2281 2013-09-26 08:29:07Z andrius 

The following automatic conversions were performed:

'_exptl_crystal_density_meas' value 'not measured' was changed to '?'
- the value is perceived as not measured.

Automatic conversion script
Id: cif_fix_values 3008 2015-01-20 13:52:24Z robertas 
;
_cod_original_cell_volume 2724.18(5)
_cod_original_sg_symbol_H-M P2(1)/c
_cod_database_code 4510339

loop_
_symmetry_equiv_pos_as_xyz
'x, y, z'
'-x, y+1/2, -z+1/2'
'-x, -y, -z'
'x, -y-1/2, z-1/2'

loop_
_atom_site_label
_atom_site_type_symbol
_atom_site_fract_x
_atom_site_fract_y
_atom_site_fract_z
_atom_site_U_iso_or_equiv
_atom_site_adp_type
_atom_site_occupancy
_atom_site_symmetry_multiplicity
_atom_site_calc_flag
_atom_site_refinement_flags
La1 La 0.685213(8) 0.483003(5) 0.039889(5) 0.01431(7) Uani 1 1 d .
O1 O 0.74910(13) 0.42070(8) 0.20107(8) 0.0333(3) Uani 1 1 d .
O2W O 1.06874(16) 0.38801(10) 0.09723(13) 0.0482(4) Uani 1 1 d D
H2WA H 1.039(2) 0.3567(15) 0.1112(18) 0.058 Uiso 1 1 d D
H2WB H 1.1303(19) 0.4050(17) 0.0912(19) 0.058 Uiso 1 1 d D
N1 N 1.09556(15) 0.07508(10) 0.10683(10) 0.0313(4) Uani 1 1 d .
H1A H 1.0797 0.0243 0.0862 0.038 Uiso 1 1 calc R
C1 C 0.88452(17) 0.29901(11) 0.23840(11) 0.0232(4) Uani 1 1 d .
O2 O 0.79037(13) 0.34333(8) 0.09809(8) 0.0303(3) Uani 1 1 d .
O1W O 0.85373(16) 0.43266(11) -0.03926(11) 0.0419(3) Uani 1 1 d D
H1WA H 0.9215(16) 0.4304(18) -0.0148(14) 0.050 Uiso 1 1 d D
H1WB H 0.828(2) 0.4073(16) -0.0817(12) 0.050 Uiso 1 1 d D
N2 N 1.08492(15) 0.21154(10) 0.12621(10) 0.0314(3) Uani 1 1 d .
H2B H 1.0602 0.2640 0.1203 0.038 Uiso 1 1 calc R
C2 C 0.85613(18) 0.21340(11) 0.23467(11) 0.0272(4) Uani 1 1 d .
H2A H 0.7857 0.1939 0.1961 0.033 Uiso 1 1 calc R
O3 O 1.09173(15) 0.03419(9) 0.37773(11) 0.0440(4) Uani 1 1 d .
N3 N 0.88034(15) 0.08968(10) -0.04606(10) 0.0303(4) Uani 1 1 d .
C3 C 0.93253(17) 0.15485(11) 0.28859(11) 0.0270(4) Uani 1 1 d .
H3A H 0.9119 0.0969 0.2847 0.032 Uiso 1 1 calc R
O4 O 1.21067(16) 0.12925(9) 0.45393(11) 0.0553(5) Uani 1 1 d .
N4 N 0.84473(16) 0.21770(11) -0.00112(11) 0.0328(4) Uani 1 1 d .
H4A H 0.8530 0.2636 0.0293 0.039 Uiso 1 1 calc R
C4 C 1.03734(16) 0.18059(11) 0.34721(11) 0.0238(4) Uani 1 1 d .
O5 O 0.48767(11) 0.41431(7) 0.05981(7) 0.0215(3) Uani 1 1 d .
C5 C 1.06916(16) 0.27051(11) 0.35445(11) 0.0227(4) Uani 1 1 d .
O6 O 0.32871(12) 0.44556(8) 0.11272(8) 0.0306(3) Uani 1 1 d .
C6 C 1.17395(18) 0.30374(12) 0.41399(12) 0.0302(4) Uani 1 1 d .
H6A H 1.2237 0.2668 0.4527 0.036 Uiso 1 1 calc R
O7 O 0.40452(13) 0.07990(9) 0.36408(8) 0.0367(3) Uani 1 1 d .
C7 C 1.2026(2) 0.38930(14) 0.41518(14) 0.0358(5) Uani 1 1 d .
H7A H 1.2710 0.4100 0.4549 0.043 Uiso 1 1 calc R
O8 O 0.59695(12) 0.12197(8) 0.42092(8) 0.0261(3) Uani 1 1 d .
C8 C 1.12913(19) 0.44614(12) 0.35677(13) 0.0347(4) Uani 1 1 d .
H8A H 1.1510 0.5038 0.3569 0.042 Uiso 1 1 calc R
C9 C 1.02651(18) 0.41760(12) 0.30021(12) 0.0294(4) Uani 1 1 d .
H9A H 0.9782 0.4563 0.2627 0.035 Uiso 1 1 calc R
C10 C 0.99189(16) 0.32957(11) 0.29750(10) 0.0222(4) Uani 1 1 d .
C11 C 1.11807(17) 0.11085(11) 0.39608(11) 0.0251(4) Uani 1 1 d .
C12 C 0.80197(17) 0.35878(11) 0.17701(11) 0.0218(4) Uani 1 1 d .
C13 C 0.44972(15) 0.32708(10) 0.17566(10) 0.0193(3) Uani 1 1 d .
C14 C 0.42628(18) 0.34164(11) 0.25443(11) 0.0228(4) Uani 1 1 d .
H14A H 0.3979 0.3953 0.2665 0.027 Uiso 1 1 calc R
C15 C 0.44433(17) 0.27704(11) 0.31695(10) 0.0222(4) Uani 1 1 d .
H15A H 0.4299 0.2889 0.3702 0.027 Uiso 1 1 calc R
C16 C 0.48293(15) 0.19675(11) 0.30027(10) 0.0192(3) Uani 1 1 d .
C17 C 0.50699(15) 0.17842(10) 0.21973(11) 0.0209(3) Uani 1 1 d .
C18 C 0.54217(19) 0.09473(11) 0.19996(12) 0.0312(4) Uani 1 1 d .
H18A H 0.5520 0.0517 0.2410 0.037 Uiso 1 1 calc R
C19 C 0.5618(2) 0.07660(14) 0.12165(14) 0.0396(5) Uani 1 1 d .
H19A H 0.5855 0.0216 0.1097 0.047 Uiso 1 1 calc R
C20 C 0.5461(2) 0.14115(13) 0.05879(13) 0.0371(5) Uani 1 1 d .
H20A H 0.5582 0.1280 0.0052 0.044 Uiso 1 1 calc R
C21 C 0.51354(19) 0.22274(12) 0.07556(12) 0.0291(4) Uani 1 1 d .
H21A H 0.5056 0.2647 0.0336 0.035 Uiso 1 1 calc R
C22 C 0.49161(16) 0.24437(10) 0.15610(10) 0.0205(3) Uani 1 1 d .
C23 C 0.42069(16) 0.40009(10) 0.11238(10) 0.0194(3) Uani 1 1 d .
C24 C 0.49582(17) 0.12665(10) 0.36734(10) 0.0200(3) Uani 1 1 d .
C25 C 1.1914(2) 0.09676(14) 0.17372(14) 0.0377(5) Uani 1 1 d .
H25A H 1.2498 0.0594 0.2054 0.045 Uiso 1 1 calc R
C26 C 1.18522(19) 0.18238(15) 0.18515(15) 0.0385(5) Uani 1 1 d .
H26A H 1.2392 0.2153 0.2256 0.046 Uiso 1 1 calc R
C27 C 1.03142(17) 0.14517(11) 0.07910(11) 0.0252(4) Uani 1 1 d .
C28 C 0.92141(17) 0.14951(11) 0.01162(11) 0.0254(4) Uani 1 1 d .
C29 C 0.7742(2) 0.12215(14) -0.09800(13) 0.0361(5) Uani 1 1 d .
H29A H 0.7251 0.0941 -0.1448 0.043 Uiso 1 1 calc R
C30 C 0.75246(19) 0.20103(14) -0.07028(13) 0.0369(5) Uani 1 1 d .
H30A H 0.6867 0.2370 -0.0941 0.044 Uiso 1 1 calc R

loop_
_atom_site_aniso_label
_atom_site_aniso_U_11
_atom_site_aniso_U_22
_atom_site_aniso_U_33
_atom_site_aniso_U_23
_atom_site_aniso_U_13
_atom_site_aniso_U_12
La1 0.01555(9) 0.01227(10) 0.01366(9) -0.00062(3) 0.00060(6) 0.00042(3)
O1 0.0419(8) 0.0324(7) 0.0230(6) 0.0015(6) 0.0025(6) 0.0199(6)
O2W 0.0427(10) 0.0340(8) 0.0756(12) 0.0061(8) 0.0295(9) -0.0067(7)
N1 0.0348(9) 0.0237(7) 0.0325(8) -0.0012(7) 0.0022(7) 0.0051(7)
C1 0.0264(9) 0.0227(8) 0.0205(8) 0.0031(7) 0.0056(7) 0.0070(7)
O2 0.0439(8) 0.0227(6) 0.0209(6) 0.0002(5) 0.0012(6) 0.0111(6)
O1W 0.0403(9) 0.0457(9) 0.0445(9) -0.0015(7) 0.0197(7) 0.0087(8)
N2 0.0308(8) 0.0229(8) 0.0386(9) -0.0048(7) 0.0045(7) -0.0014(6)
C2 0.0277(10) 0.0248(9) 0.0253(9) -0.0004(7) -0.0014(7) 0.0039(7)
O3 0.0379(9) 0.0234(6) 0.0593(10) 0.0061(7) -0.0113(7) 0.0038(6)
N3 0.0346(9) 0.0292(8) 0.0261(8) -0.0048(7) 0.0049(7) 0.0040(7)
C3 0.0317(10) 0.0184(8) 0.0293(10) 0.0040(7) 0.0042(8) 0.0039(7)
O4 0.0547(10) 0.0262(7) 0.0644(10) -0.0030(7) -0.0265(9) 0.0139(7)
N4 0.0369(10) 0.0237(8) 0.0357(9) -0.0044(7) 0.0045(8) 0.0104(7)
C4 0.0248(9) 0.0240(8) 0.0223(8) 0.0029(7) 0.0054(7) 0.0065(7)
O5 0.0228(6) 0.0217(6) 0.0201(6) 0.0056(5) 0.0049(5) -0.0028(5)
C5 0.0231(9) 0.0221(8) 0.0225(8) 0.0041(7) 0.0048(7) 0.0075(7)
O6 0.0321(7) 0.0299(7) 0.0319(7) 0.0114(6) 0.0115(6) 0.0101(6)
C6 0.0271(10) 0.0279(9) 0.0313(10) 0.0035(8) -0.0016(8) 0.0047(8)
O7 0.0373(8) 0.0387(7) 0.0297(7) 0.0133(6) -0.0006(6) -0.0184(6)
C7 0.0273(10) 0.0361(11) 0.0387(11) -0.0015(9) -0.0024(9) -0.0034(9)
O8 0.0270(7) 0.0268(6) 0.0219(6) 0.0095(5) 0.0008(5) 0.0019(5)
C8 0.0375(11) 0.0223(9) 0.0419(11) 0.0015(8) 0.0046(9) -0.0010(8)
C9 0.0332(11) 0.0239(9) 0.0292(9) 0.0066(8) 0.0034(8) 0.0057(8)
C10 0.0235(9) 0.0223(8) 0.0202(8) 0.0027(7) 0.0039(7) 0.0060(7)
C11 0.0273(10) 0.0243(9) 0.0236(9) 0.0047(7) 0.0059(7) 0.0083(7)
C12 0.0236(9) 0.0189(8) 0.0210(9) 0.0013(7) 0.0018(7) 0.0007(7)
C13 0.0203(9) 0.0181(7) 0.0189(8) 0.0038(6) 0.0035(7) -0.0017(6)
C14 0.0311(10) 0.0168(8) 0.0200(9) 0.0022(7) 0.0049(7) 0.0012(7)
C15 0.0280(10) 0.0225(8) 0.0159(8) 0.0015(7) 0.0048(7) -0.0036(7)
C16 0.0170(8) 0.0206(8) 0.0175(8) 0.0057(7) -0.0012(6) -0.0040(6)
C17 0.0193(9) 0.0203(8) 0.0223(8) 0.0045(7) 0.0034(7) -0.0006(6)
C18 0.0423(12) 0.0213(8) 0.0320(10) 0.0101(8) 0.0129(9) 0.0069(8)
C19 0.0562(14) 0.0245(10) 0.0422(12) 0.0010(9) 0.0199(11) 0.0103(9)
C20 0.0591(14) 0.0289(9) 0.0288(10) -0.0004(8) 0.0216(10) 0.0057(9)
C21 0.0410(12) 0.0258(9) 0.0219(9) 0.0061(8) 0.0106(8) 0.0018(8)
C22 0.0221(9) 0.0196(8) 0.0191(8) 0.0033(7) 0.0036(7) -0.0014(7)
C23 0.0240(9) 0.0156(7) 0.0170(8) 0.0015(6) 0.0015(7) -0.0024(7)
C24 0.0276(9) 0.0176(7) 0.0152(8) 0.0026(6) 0.0054(7) -0.0012(7)
C25 0.0303(11) 0.0399(11) 0.0387(11) 0.0022(10) -0.0002(9) 0.0067(9)
C26 0.0261(11) 0.0412(12) 0.0436(12) -0.0080(10) -0.0006(9) -0.0073(9)
C27 0.0272(9) 0.0226(8) 0.0261(9) -0.0010(7) 0.0065(7) 0.0021(7)
C28 0.0293(10) 0.0211(8) 0.0262(9) -0.0007(7) 0.0072(8) 0.0044(7)
C29 0.0336(11) 0.0428(11) 0.0301(10) -0.0042(9) 0.0037(8) 0.0056(9)
C30 0.0339(11) 0.0391(11) 0.0348(11) -0.0009(9) 0.0026(9) 0.0129(9)

loop_
_atom_type_symbol
_atom_type_description
_atom_type_scat_dispersion_real
_atom_type_scat_dispersion_imag
_atom_type_scat_source
C C 0.0033 0.0016 'International Tables Vol C Tables 4.2.6.8 and 6.1.1.4'
H H 0.0000 0.0000 'International Tables Vol C Tables 4.2.6.8 and 6.1.1.4'
N N 0.0061 0.0033 'International Tables Vol C Tables 4.2.6.8 and 6.1.1.4'
O O 0.0106 0.0060 'International Tables Vol C Tables 4.2.6.8 and 6.1.1.4'
La La -0.2871 2.4523 'International Tables Vol C Tables 4.2.6.8 and 6.1.1.4'

loop_
_geom_angle_atom_site_label_1
_geom_angle_atom_site_label_2
_geom_angle_atom_site_label_3
_geom_angle
_geom_angle_site_symmetry_1
_geom_angle_site_symmetry_3
O7 La1 O8 135.10(4) 2_655 4_565
O7 La1 O5 72.05(5) 2_655 .
O8 La1 O5 68.41(4) 4_565 .
O7 La1 O2 119.84(4) 2_655 .
O8 La1 O2 77.94(4) 4_565 .
O5 La1 O2 86.06(4) . .
O7 La1 O4 71.76(6) 2_655 2_755
O8 La1 O4 134.18(5) 4_565 2_755
O5 La1 O4 140.66(5) . 2_755
O2 La1 O4 125.72(5) . 2_755
O7 La1 O1W 155.01(5) 2_655 .
O8 La1 O1W 68.52(5) 4_565 .
O5 La1 O1W 132.72(5) . .
O2 La1 O1W 66.71(5) . .
O4 La1 O1W 85.02(6) 2_755 .
O7 La1 O3 88.53(5) 2_655 2_755
O8 La1 O3 136.32(5) 4_565 2_755
O5 La1 O3 143.43(5) . 2_755
O2 La1 O3 77.04(4) . 2_755
O4 La1 O3 49.19(5) 2_755 2_755
O1W La1 O3 68.85(6) . 2_755
O7 La1 O6 111.82(4) 2_655 3_665
O8 La1 O6 69.07(4) 4_565 3_665
O5 La1 O6 115.47(4) . 3_665
O2 La1 O6 128.09(4) . 3_665
O4 La1 O6 65.83(5) 2_755 3_665
O1W La1 O6 64.40(5) . 3_665
O3 La1 O6 100.34(5) 2_755 3_665
O7 La1 O1 71.16(4) 2_655 .
O8 La1 O1 117.60(4) 4_565 .
O5 La1 O1 76.44(4) . .
O2 La1 O1 49.15(4) . .
O4 La1 O1 105.60(5) 2_755 .
O1W La1 O1 107.75(5) . .
O3 La1 O1 67.93(5) 2_755 .
O6 La1 O1 168.08(4) 3_665 .
O7 La1 O5 71.61(4) 2_655 3_665
O8 La1 O5 80.62(4) 4_565 3_665
O5 La1 O5 78.90(4) . 3_665
O2 La1 O5 157.20(4) . 3_665
O4 La1 O5 75.56(4) 2_755 3_665
O1W La1 O5 112.07(4) . 3_665
O3 La1 O5 124.75(4) 2_755 3_665
O6 La1 O5 48.11(4) 3_665 3_665
O1 La1 O5 140.08(4) . 3_665
O7 La1 C11 75.77(5) 2_655 2_755
O8 La1 C11 145.05(4) 4_565 2_755
O5 La1 C11 146.39(4) . 2_755
O2 La1 C11 101.94(5) . 2_755
O4 La1 C11 24.81(5) 2_755 2_755
O1W La1 C11 79.27(5) . 2_755
O3 La1 C11 24.91(5) 2_755 2_755
O6 La1 C11 85.31(5) 3_665 2_755
O1 La1 C11 84.33(5) . 2_755
O5 La1 C11 100.04(4) 3_665 2_755
O7 La1 C12 95.59(4) 2_655 .
O8 La1 C12 99.59(5) 4_565 .
O5 La1 C12 82.68(4) . .
O2 La1 C12 24.91(4) . .
O4 La1 C12 115.72(5) 2_755 .
O1W La1 C12 86.07(5) . .
O3 La1 C12 68.37(5) 2_755 .
O6 La1 C12 150.42(4) 3_665 .
O1 La1 C12 24.45(4) . .
O5 La1 C12 160.08(4) 3_665 .
C11 La1 C12 91.12(5) 2_755 .
C12 O1 La1 90.76(10) . .
H2WA O2W H2WB 147(3) . .
C27 N1 C25 108.78(16) . .
C27 N1 H1A 125.6 . .
C25 N1 H1A 125.6 . .
C2 C1 C10 120.26(16) . .
C2 C1 C12 118.32(16) . .
C10 C1 C12 121.39(15) . .
C12 O2 La1 97.85(10) . .
La1 O1W H1WA 119.7(18) . .
La1 O1W H1WB 114.7(18) . .
H1WA O1W H1WB 123(2) . .
C27 N2 C26 108.75(16) . .
C27 N2 H2B 125.6 . .
C26 N2 H2B 125.6 . .
C1 C2 C3 120.40(17) . .
C1 C2 H2A 119.8 . .
C3 C2 H2A 119.8 . .
C11 O3 La1 91.62(11) . 2_745
C28 N3 C29 105.99(16) . .
C4 C3 C2 121.99(17) . .
C4 C3 H3A 119.0 . .
C2 C3 H3A 119.0 . .
C11 O4 La1 96.47(11) . 2_745
C28 N4 C30 107.82(16) . .
C28 N4 H4A 126.1 . .
C30 N4 H4A 126.1 . .
C3 C4 C5 119.37(16) . .
C3 C4 C11 117.01(16) . .
C5 C4 C11 123.46(16) . .
C23 O5 La1 145.14(10) . .
C23 O5 La1 92.90(10) . 3_665
La1 O5 La1 101.10(4) . 3_665
C6 C5 C10 118.19(16) . .
C6 C5 C4 123.69(16) . .
C10 C5 C4 118.12(16) . .
C23 O6 La1 95.71(10) . 3_665
C7 C6 C5 120.99(18) . .
C7 C6 H6A 119.5 . .
C5 C6 H6A 119.5 . .
C24 O7 La1 139.62(11) . 2_645
C6 C7 C8 120.40(19) . .
C6 C7 H7A 119.8 . .
C8 C7 H7A 119.8 . .
C24 O8 La1 133.31(11) . 4_566
C9 C8 C7 120.60(18) . .
C9 C8 H8A 119.7 . .
C7 C8 H8A 119.7 . .
C8 C9 C10 121.02(17) . .
C8 C9 H9A 119.5 . .
C10 C9 H9A 119.5 . .
C9 C10 C1 121.44(16) . .
C9 C10 C5 118.72(16) . .
C1 C10 C5 119.82(16) . .
O3 C11 O4 120.18(17) . .
O3 C11 C4 119.11(17) . .
O4 C11 C4 120.72(16) . .
O3 C11 La1 63.47(10) . 2_745
O4 C11 La1 58.72(9) . 2_745
C4 C11 La1 165.33(12) . 2_745
O1 C12 O2 121.20(16) . .
O1 C12 C1 122.46(15) . .
O2 C12 C1 116.33(15) . .
O1 C12 La1 64.79(9) . .
O2 C12 La1 57.24(8) . .
C1 C12 La1 167.77(12) . .
C14 C13 C22 119.74(15) . .
C14 C13 C23 116.34(15) . .
C22 C13 C23 123.80(14) . .
C13 C14 C15 121.32(16) . .
C13 C14 H14A 119.3 . .
C15 C14 H14A 119.3 . .
C16 C15 C14 120.65(15) . .
C16 C15 H15A 119.7 . .
C14 C15 H15A 119.7 . .
C15 C16 C17 120.07(14) . .
C15 C16 C24 119.73(15) . .
C17 C16 C24 120.17(14) . .
C16 C17 C18 120.93(15) . .
C16 C17 C22 119.79(15) . .
C18 C17 C22 119.25(15) . .
C19 C18 C17 120.86(17) . .
C19 C18 H18A 119.6 . .
C17 C18 H18A 119.6 . .
C18 C19 C20 120.07(18) . .
C18 C19 H19A 120.0 . .
C20 C19 H19A 120.0 . .
C21 C20 C19 120.88(18) . .
C21 C20 H20A 119.6 . .
C19 C20 H20A 119.6 . .
C20 C21 C22 120.94(17) . .
C20 C21 H21A 119.5 . .
C22 C21 H21A 119.5 . .
C21 C22 C13 123.52(15) . .
C21 C22 C17 118.00(15) . .
C13 C22 C17 118.42(15) . .
O6 C23 O5 121.11(15) . .
O6 C23 C13 117.90(15) . .
O5 C23 C13 120.98(15) . .
O6 C23 La1 60.37(9) . 3_665
O5 C23 La1 62.49(8) . 3_665
C13 C23 La1 165.92(11) . 3_665
O7 C24 O8 126.23(15) . .
O7 C24 C16 116.90(15) . .
O8 C24 C16 116.87(15) . .
C26 C25 N1 107.20(19) . .
C26 C25 H25A 126.4 . .
N1 C25 H25A 126.4 . .
C25 C26 N2 107.07(19) . .
C25 C26 H26A 126.5 . .
N2 C26 H26A 126.5 . .
N1 C27 N2 108.19(16) . .
N1 C27 C28 126.27(16) . .
N2 C27 C28 125.52(16) . .
N3 C28 N4 110.27(16) . .
N3 C28 C27 126.37(16) . .
N4 C28 C27 123.35(16) . .
C30 C29 N3 109.21(18) . .
C30 C29 H29A 125.4 . .
N3 C29 H29A 125.4 . .
C29 C30 N4 106.70(18) . .
C29 C30 H30A 126.6 . .
N4 C30 H30A 126.6 . .

loop_
_geom_bond_atom_site_label_1
_geom_bond_atom_site_label_2
_geom_bond_distance
_geom_bond_site_symmetry_2
La1 O7 2.5338(12) 2_655
La1 O8 2.5360(12) 4_565
La1 O5 2.5381(11) .
La1 O2 2.5421(12) .
La1 O4 2.5468(14) 2_755
La1 O1W 2.6317(15) .
La1 O3 2.6504(15) 2_755
La1 O6 2.6743(12) 3_665
La1 O1 2.7095(12) .
La1 O5 2.7187(12) 3_665
La1 C11 2.9610(17) 2_755
La1 C12 2.9946(17) .
O1 C12 1.240(2) .
O2W H2WA 0.659(14) .
O2W H2WB 0.763(14) .
N1 C27 1.323(2) .
N1 C25 1.369(3) .
N1 H1A 0.8600 .
C1 C2 1.368(3) .
C1 C10 1.424(2) .
C1 C12 1.504(2) .
O2 C12 1.273(2) .
O1W H1WA 0.767(15) .
O1W H1WB 0.785(15) .
N2 C27 1.337(2) .
N2 C26 1.363(3) .
N2 H2B 0.8600 .
C2 C3 1.401(2) .
C2 H2A 0.9300 .
O3 C11 1.248(2) .
O3 La1 2.6504(15) 2_745
N3 C28 1.320(2) .
N3 C29 1.375(3) .
C3 C4 1.378(3) .
C3 H3A 0.9300 .
O4 C11 1.250(2) .
O4 La1 2.5468(14) 2_745
N4 C28 1.348(2) .
N4 C30 1.352(3) .
N4 H4A 0.8600 .
C4 C5 1.442(2) .
C4 C11 1.508(2) .
O5 C23 1.277(2) .
O5 La1 2.7187(12) 3_665
C5 C6 1.423(3) .
C5 C10 1.434(2) .
O6 C23 1.248(2) .
O6 La1 2.6743(12) 3_665
C6 C7 1.369(3) .
C6 H6A 0.9300 .
O7 C24 1.243(2) .
O7 La1 2.5338(12) 2_645
C7 C8 1.406(3) .
C7 H7A 0.9300 .
O8 C24 1.250(2) .
O8 La1 2.5360(12) 4_566
C8 C9 1.358(3) .
C8 H8A 0.9300 .
C9 C10 1.422(2) .
C9 H9A 0.9300 .
C11 La1 2.9610(17) 2_745
C13 C14 1.377(2) .
C13 C22 1.430(2) .
C13 C23 1.511(2) .
C14 C15 1.405(2) .
C14 H14A 0.9300 .
C15 C16 1.369(2) .
C15 H15A 0.9300 .
C16 C17 1.418(2) .
C16 C24 1.520(2) .
C17 C18 1.419(2) .
C17 C22 1.434(2) .
C18 C19 1.363(3) .
C18 H18A 0.9300 .
C19 C20 1.409(3) .
C19 H19A 0.9300 .
C20 C21 1.366(3) .
C20 H20A 0.9300 .
C21 C22 1.420(2) .
C21 H21A 0.9300 .
C23 La1 3.0615(16) 3_665
C25 C26 1.349(3) .
C25 H25A 0.9300 .
C26 H26A 0.9300 .
C27 C28 1.436(3) .
C29 C30 1.348(3) .
C29 H29A 0.9300 .
C30 H30A 0.9300 .
